data_4344077
loop_
_publ_author_name
'Zhang, Shuquan'
'Li, Lina'
'Zhao, Sangen'
'Sun, Zhihua'
'Luo, Junhua'

_publ_section_title
;
 Construction of Interpenetrated Ruthenium Metal-Organic Frameworks as
 Stable Photocatalysts for CO2 Reduction.
;
_journal_issue 17
_journal_name_full 'Inorganic chemistry'
_journal_page_first 8375
_journal_page_last 8379
_journal_paper_doi 10.1021/acs.inorgchem.5b01045
_journal_volume 54
_journal_year 2015
_chemical_formula_sum 'C38 H26 Cd1.5 N7 O12 Ru'
_chemical_formula_weight 1042.33
_chemical_name_systematic
; 
 ? 
;
_space_group_IT_number 191
_symmetry_cell_setting hexagonal
_symmetry_space_group_name_Hall '-P 6 2'
_symmetry_space_group_name_H-M 'P 6/m m m'
_atom_sites_solution_hydrogens none
_atom_sites_solution_primary direct
_atom_sites_solution_secondary difmap
_audit_creation_method SHELXL-97
_cell_angle_alpha 90.00
_cell_angle_beta 90.00
_cell_angle_gamma 120.00
_cell_formula_units_Z 2
_cell_length_a 19.0962(6)
_cell_length_b 19.0962(6)
_cell_length_c 12.0683(3)
_cell_measurement_reflns_used 9507
_cell_measurement_temperature 100(2)
_cell_measurement_theta_max 66.57
_cell_measurement_theta_min 3.66
_cell_volume 3811.28(19)
_computing_cell_refinement 'CrystalClear (Rigaku Inc., 2007)'
_computing_data_collection 'CrystalClear (Rigaku Inc., 2007)'
_computing_data_reduction 'CrystalClear (Rigaku Inc., 2007)'
_computing_molecular_graphics 'Bruker SHELXTL'
_computing_publication_material 'Bruker SHELXTL'
_computing_structure_refinement 'SHELXL-97 (Sheldrick, 1997)'
_computing_structure_solution 'SHELXS-97 (Sheldrick, 1990)'
_diffrn_ambient_temperature 100(2)
_diffrn_measured_fraction_theta_full 0.987
_diffrn_measured_fraction_theta_max 0.987
_diffrn_measurement_device_type 'SuperNova, Dual, Cu at zero, Atlas'
_diffrn_measurement_method \w
_diffrn_radiation_monochromator graphite
_diffrn_radiation_source 'fine-focus sealed tube'
_diffrn_radiation_type CuK\a
_diffrn_radiation_wavelength 1.54184
_diffrn_reflns_av_R_equivalents 0.0409
_diffrn_reflns_av_sigmaI/netI 0.0198
_diffrn_reflns_limit_h_max 20
_diffrn_reflns_limit_h_min -22
_diffrn_reflns_limit_k_max 22
_diffrn_reflns_limit_k_min -21
_diffrn_reflns_limit_l_max 8
_diffrn_reflns_limit_l_min -14
_diffrn_reflns_number 8800
_diffrn_reflns_theta_full 66.57
_diffrn_reflns_theta_max 66.57
_diffrn_reflns_theta_min 3.66
_exptl_absorpt_coefficient_mu 5.250
_exptl_absorpt_correction_T_max 0.8175
_exptl_absorpt_correction_T_min 0.3019
_exptl_absorpt_correction_type multi-scan
_exptl_absorpt_process_details '(CrystalClear; Rigaku, 2000)'
_exptl_crystal_colour red
_exptl_crystal_density_diffrn 0.908
_exptl_crystal_density_method 'not measured'
_exptl_crystal_description prism
_exptl_crystal_F_000 1030
_exptl_crystal_size_max 0.30
_exptl_crystal_size_mid 0.05
_exptl_crystal_size_min 0.04
_platon_squeeze_details
;
;
_refine_diff_density_max 1.218
_refine_diff_density_min -0.978
_refine_diff_density_rms 0.141
_refine_ls_extinction_method none
_refine_ls_goodness_of_fit_ref 1.064
_refine_ls_hydrogen_treatment none
_refine_ls_matrix_type full
_refine_ls_number_parameters 90
_refine_ls_number_reflns 1350
_refine_ls_number_restraints 21
_refine_ls_restrained_S_all 1.060
_refine_ls_R_factor_all 0.0835
_refine_ls_R_factor_gt 0.0788
_refine_ls_shift/su_max 0.000
_refine_ls_shift/su_mean 0.000
_refine_ls_structure_factor_coef Fsqd
_refine_ls_weighting_details 'calc w=1/[\s^2^(Fo^2^)+(0.1964P)^2^+3.6137P] where P=(Fo^2^+2Fc^2^)/3'
_refine_ls_weighting_scheme calc
_refine_ls_wR_factor_gt 0.2479
_refine_ls_wR_factor_ref 0.2551
_reflns_number_gt 1162
_reflns_number_total 1350
_reflns_threshold_expression >2sigma(I)
_cod_data_source_file ic5b01045_si_002.cif
_cod_data_source_block compound1
_cod_depositor_comments 'Adding full bibliography for 4344076--4344077.cif.'
_cod_original_sg_symbol_H-M P6/mmm
_cod_original_formula_sum 'C38 H26 Cd1.50 N7 O12 Ru'
_cod_database_code 4344077

loop_
_symmetry_equiv_pos_as_xyz
'x, y, z'
'x-y, x, z'
'-y, x-y, z'
'-x, -y, z'
'-x+y, -x, z'
'y, -x+y, z'
'x-y, -y, -z'
'-x, -x+y, -z'
'y, x, -z'
'-y, -x, -z'
'-x+y, y, -z'
'x, x-y, -z'
'-x, -y, -z'
'-x+y, -x, -z'
'y, -x+y, -z'
'x, y, -z'
'x-y, x, -z'
'-y, x-y, -z'
'-x+y, y, z'
'x, x-y, z'
'-y, -x, z'
'y, x, z'
'x-y, -y, z'
'-x, -x+y, z'

loop_
_atom_site_label
_atom_site_type_symbol
_atom_site_fract_x
_atom_site_fract_y
_atom_site_fract_z
_atom_site_U_iso_or_equiv
_atom_site_adp_type
_atom_site_occupancy
_atom_site_symmetry_multiplicity
_atom_site_calc_flag
_atom_site_refinement_flags
Ru1 Ru 0.6667 0.3333 0.5000 0.0499(5) Uani 1 12 d S
Cd1 Cd 0.5000 0.5000 0.0000 0.0621(5) Uani 1 8 d S
O2 O 0.5750(13) 0.4653(8) 0.1491(13) 0.082(6) Uani 0.50 1 d PD
N1 N 0.5703(6) 0.3260(6) 0.4138(7) 0.058(2) Uani 0.50 1 d P
O1 O 0.4494(7) 0.3847(7) 0.1058(7) 0.082(3) Uani 0.50 1 d PD
C5 C 0.5760(6) 0.3708(6) 0.3211(8) 0.054(2) Uani 0.50 1 d P
C1 C 0.4978(7) 0.2680(6) 0.4496(9) 0.062(3) Uani 0.50 1 d P
C4 C 0.5018(9) 0.3550(8) 0.2657(8) 0.065(3) Uani 0.50 1 d PDU
N2 N 0.6667 0.3333 0.0000 0.147(13) Uiso 1 12 d S
C2 C 0.4296(8) 0.2571(9) 0.3947(10) 0.083(4) Uani 0.50 1 d PU
C3 C 0.4317(10) 0.3013(12) 0.3046(12) 0.101(5) Uani 0.50 1 d PU
C7 C 0.7107(15) 0.421(3) 0.0000 0.158(13) Uiso 0.67 4 d SP
C6 C 0.5093(10) 0.4065(17) 0.1669(15) 0.065(5) Uani 0.50 1 d PD

loop_
_atom_site_aniso_label
_atom_site_aniso_U_11
_atom_site_aniso_U_22
_atom_site_aniso_U_33
_atom_site_aniso_U_23
_atom_site_aniso_U_13
_atom_site_aniso_U_12
Ru1 0.0622(6) 0.0622(6) 0.0253(7) 0.000 0.000 0.0311(3)
Cd1 0.0832(7) 0.0832(7) 0.0325(7) 0.000 0.000 0.0509(7)
O2 0.110(14) 0.072(11) 0.051(6) 0.009(6) -0.020(6) 0.037(12)
N1 0.072(5) 0.072(5) 0.041(4) 0.010(4) 0.006(4) 0.043(5)
O1 0.110(7) 0.117(8) 0.043(4) 0.011(5) -0.001(5) 0.074(6)
C5 0.072(6) 0.062(5) 0.038(4) 0.002(4) -0.001(4) 0.041(5)
C1 0.071(6) 0.066(7) 0.052(5) 0.019(4) 0.014(5) 0.037(4)
C4 0.102(9) 0.074(7) 0.030(4) -0.005(5) -0.018(5) 0.053(6)
C2 0.077(7) 0.110(10) 0.054(6) 0.014(6) -0.031(6) 0.041(7)
C3 0.081(8) 0.139(12) 0.072(8) 0.047(9) -0.005(7) 0.047(9)
C6 0.062(11) 0.101(15) 0.037(7) 0.006(8) 0.003(7) 0.046(12)

loop_
_atom_type_symbol
_atom_type_description
_atom_type_scat_dispersion_real
_atom_type_scat_dispersion_imag
_atom_type_scat_source
C C 0.0181 0.0091 'International Tables Vol C Tables 4.2.6.8 and 6.1.1.4'
H H 0.0000 0.0000 'International Tables Vol C Tables 4.2.6.8 and 6.1.1.4'
N N 0.0311 0.0180 'International Tables Vol C Tables 4.2.6.8 and 6.1.1.4'
O O 0.0492 0.0322 'International Tables Vol C Tables 4.2.6.8 and 6.1.1.4'
Ru Ru 0.0552 3.2960 'International Tables Vol C Tables 4.2.6.8 and 6.1.1.4'
Cd Cd 0.1185 4.6533 'International Tables Vol C Tables 4.2.6.8 and 6.1.1.4'

loop_
_geom_angle_atom_site_label_1
_geom_angle_atom_site_label_2
_geom_angle_atom_site_label_3
_geom_angle
_geom_angle_site_symmetry_1
_geom_angle_site_symmetry_3
N1 Ru1 N1 78.4(5) 11_656 3_655
N1 Ru1 N1 44.6(5) 11_656 18_656
N1 Ru1 N1 60.7(5) 3_655 18_656
N1 Ru1 N1 60.7(5) 11_656 19_655
N1 Ru1 N1 44.6(5) 3_655 19_655
N1 Ru1 N1 78.4(5) 18_656 19_655
N1 Ru1 N1 128.88(13) 11_656 20
N1 Ru1 N1 57.6(5) 3_655 20
N1 Ru1 N1 88.5(5) 18_656 20
N1 Ru1 N1 96.7(3) 19_655 20
N1 Ru1 N1 57.6(5) 11_656 14_666
N1 Ru1 N1 128.88(13) 3_655 14_666
N1 Ru1 N1 96.7(3) 18_656 14_666
N1 Ru1 N1 88.5(5) 19_655 14_666
N1 Ru1 N1 173.2(5) 20 14_666
N1 Ru1 N1 96.7(3) 11_656 12_556
N1 Ru1 N1 88.5(5) 3_655 12_556
N1 Ru1 N1 57.6(5) 18_656 12_556
N1 Ru1 N1 128.88(13) 19_655 12_556
N1 Ru1 N1 60.7(5) 20 12_556
N1 Ru1 N1 118.8(5) 14_666 12_556
N1 Ru1 N1 88.5(5) 11_656 5_665
N1 Ru1 N1 96.7(3) 3_655 5_665
N1 Ru1 N1 128.88(13) 18_656 5_665
N1 Ru1 N1 57.6(5) 19_655 5_665
N1 Ru1 N1 118.8(5) 20 5_665
N1 Ru1 N1 60.7(5) 14_666 5_665
N1 Ru1 N1 173.2(5) 12_556 5_665
N1 Ru1 N1 173.2(5) 11_656 .
N1 Ru1 N1 96.7(3) 3_655 .
N1 Ru1 N1 128.88(14) 18_656 .
N1 Ru1 N1 118.8(5) 19_655 .
N1 Ru1 N1 44.6(5) 20 .
N1 Ru1 N1 128.88(13) 14_666 .
N1 Ru1 N1 78.4(5) 12_556 .
N1 Ru1 N1 96.7(3) 5_665 .
N1 Ru1 N1 118.8(5) 11_656 16_556
N1 Ru1 N1 128.88(13) 3_655 16_556
N1 Ru1 N1 96.7(3) 18_656 16_556
N1 Ru1 N1 173.2(5) 19_655 16_556
N1 Ru1 N1 78.4(5) 20 16_556
N1 Ru1 N1 96.7(3) 14_666 16_556
N1 Ru1 N1 44.6(5) 12_556 16_556
N1 Ru1 N1 128.88(13) 5_665 16_556
N1 Ru1 N1 60.7(5) . 16_556
N1 Ru1 N1 96.7(3) 11_656 10_666
N1 Ru1 N1 173.2(5) 3_655 10_666
N1 Ru1 N1 118.8(5) 18_656 10_666
N1 Ru1 N1 128.88(14) 19_655 10_666
N1 Ru1 N1 128.88(13) 20 10_666
N1 Ru1 N1 44.6(5) 14_666 10_666
N1 Ru1 N1 96.7(3) 12_556 10_666
N1 Ru1 N1 78.4(5) 5_665 10_666
N1 Ru1 N1 88.5(5) . 10_666
N1 Ru1 N1 57.6(5) 16_556 10_666
N1 Ru1 N1 128.88(14) 11_656 21_665
N1 Ru1 N1 118.8(5) 3_655 21_665
N1 Ru1 N1 173.2(5) 18_656 21_665
N1 Ru1 N1 96.7(3) 19_655 21_665
N1 Ru1 N1 96.7(3) 20 21_665
N1 Ru1 N1 78.4(5) 14_666 21_665
N1 Ru1 N1 128.88(13) 12_556 21_665
N1 Ru1 N1 44.6(5) 5_665 21_665
N1 Ru1 N1 57.6(5) . 21_665
N1 Ru1 N1 88.5(5) 16_556 21_665
N1 Ru1 N1 60.7(5) 10_666 21_665
O1 Cd1 O1 124.5(5) 16 21_665
O1 Cd1 O1 180.0(5) 16 4_665
O1 Cd1 O1 55.5(5) 21_665 4_665
O1 Cd1 O1 55.5(5) 16 9
O1 Cd1 O1 180.0(5) 21_665 9
O1 Cd1 O1 124.5(5) 4_665 9
O1 Cd1 O1 67.5(5) 16 .
O1 Cd1 O1 87.1(5) 21_665 .
O1 Cd1 O1 112.5(5) 4_665 .
O1 Cd1 O1 92.9(5) 9 .
O1 Cd1 O1 92.9(5) 16 22
O1 Cd1 O1 112.5(5) 21_665 22
O1 Cd1 O1 87.1(5) 4_665 22
O1 Cd1 O1 67.5(5) 9 22
O1 Cd1 O1 55.5(5) . 22
O1 Cd1 O1 87.1(5) 16 10_665
O1 Cd1 O1 67.5(5) 21_665 10_665
O1 Cd1 O1 92.9(5) 4_665 10_665
O1 Cd1 O1 112.5(5) 9 10_665
O1 Cd1 O1 124.5(5) . 10_665
O1 Cd1 O1 180.0(5) 22 10_665
O1 Cd1 O1 112.5(5) 16 13_665
O1 Cd1 O1 92.9(5) 21_665 13_665
O1 Cd1 O1 67.5(5) 4_665 13_665
O1 Cd1 O1 87.1(5) 9 13_665
O1 Cd1 O1 180.0(5) . 13_665
O1 Cd1 O1 124.5(5) 22 13_665
O1 Cd1 O1 55.5(5) 10_665 13_665
O1 Cd1 O2 35.3(4) 16 10_665
O1 Cd1 O2 99.3(4) 21_665 10_665
O1 Cd1 O2 144.7(4) 4_665 10_665
O1 Cd1 O2 80.7(4) 9 10_665
O1 Cd1 O2 87.5(5) . 10_665
O1 Cd1 O2 127.7(4) 22 10_665
O1 Cd1 O2 52.3(4) 10_665 10_665
O1 Cd1 O2 92.5(5) 13_665 10_665
O1 Cd1 O2 87.5(5) 16 21_665
O1 Cd1 O2 52.3(4) 21_665 21_665
O1 Cd1 O2 92.5(5) 4_665 21_665
O1 Cd1 O2 127.7(4) 9 21_665
O1 Cd1 O2 35.3(4) . 21_665
O1 Cd1 O2 80.7(4) 22 21_665
O1 Cd1 O2 99.3(4) 10_665 21_665
O1 Cd1 O2 144.7(4) 13_665 21_665
O2 Cd1 O2 88.3(10) 10_665 21_665
O1 Cd1 O2 52.3(4) 16 16
O1 Cd1 O2 87.5(5) 21_665 16
O1 Cd1 O2 127.7(4) 4_665 16
O1 Cd1 O2 92.5(5) 9 16
O1 Cd1 O2 99.3(4) . 16
O1 Cd1 O2 144.7(4) 22 16
O1 Cd1 O2 35.3(4) 10_665 16
O1 Cd1 O2 80.7(4) 13_665 16
O2 Cd1 O2 17.1(7) 10_665 16
O2 Cd1 O2 90.8(9) 21_665 16
O1 Cd1 O2 99.3(4) 16 .
O1 Cd1 O2 35.3(4) 21_665 .
O1 Cd1 O2 80.7(4) 4_665 .
O1 Cd1 O2 144.7(4) 9 .
O1 Cd1 O2 52.3(4) . .
O1 Cd1 O2 92.5(5) 22 .
O1 Cd1 O2 87.5(5) 10_665 .
O1 Cd1 O2 127.7(4) 13_665 .
O2 Cd1 O2 90.8(9) 10_665 .
O2 Cd1 O2 17.1(7) 21_665 .
O2 Cd1 O2 88.3(10) 16 .
C6 O2 O2 150(6) 21_665 21_665
C6 O2 C6 138(7) 21_665 .
O2 O2 C6 11.6(19) 21_665 .
C6 O2 O1 49(3) 21_665 21_665
O2 O2 O1 142.8(8) 21_665 21_665
C6 O2 O1 143(3) . 21_665
C6 O2 C4 43(3) 21_665 21_665
O2 O2 C4 122.6(6) 21_665 21_665
C6 O2 C4 115.0(17) . 21_665
O1 O2 C4 90.3(9) 21_665 21_665
C6 O2 Cd1 106(4) 21_665 .
O2 O2 Cd1 81.4(3) 21_665 .
C6 O2 Cd1 84.9(16) . .
O1 O2 Cd1 62.0(7) 21_665 .
C4 O2 Cd1 148.7(9) 21_665 .
C1 N1 C5 120.2(10) . .
C1 N1 N1 71.9(6) . 20
C5 N1 N1 125.5(5) . 20
C1 N1 C1 23.8(7) . 20
C5 N1 C1 129.8(9) . 20
N1 N1 C1 48.1(4) 20 20
C1 N1 Ru1 114.4(7) . .
C5 N1 Ru1 125.2(7) . .
N1 N1 Ru1 67.7(3) 20 .
C1 N1 Ru1 99.3(6) 20 .
C6 O1 O2 17.2(11) . 21_665
C6 O1 Cd1 97.6(12) . .
O2 O1 Cd1 82.7(8) 21_665 .
C5 C5 N1 110.5(6) 21_665 .
C5 C5 C4 126.2(6) 21_665 .
N1 C5 C4 118.5(10) . .
C1 C1 C1 90.000(2) 20 16_556
C1 C1 N1 108.1(6) 20 .
C1 C1 N1 108.8(6) 16_556 .
C1 C1 C2 108.7(8) 20 .
C1 C1 C2 118.6(8) 16_556 .
N1 C1 C2 118.5(10) . .
C1 C1 C1 59.1(9) 20 12_556
C1 C1 C1 30.9(9) 16_556 12_556
N1 C1 C1 115.8(6) . 12_556
C2 C1 C1 125.2(7) . 12_556
C1 C1 N1 48.1(4) 20 20
C1 C1 N1 104.6(5) 16_556 20
N1 C1 N1 60.1(8) . 20
C2 C1 N1 131.7(11) . 20
C1 C1 N1 82.7(7) 12_556 20
C1 C1 C2 48.1(6) 20 20
C1 C1 C2 112.1(6) 16_556 20
N1 C1 C2 131.4(10) . 20
C2 C1 C2 60.6(12) . 20
C1 C1 C2 88.9(8) 12_556 20
N1 C1 C2 84.8(8) 20 20
C3 C4 C5 120.6(10) . .
C3 C4 C6 121.6(12) . .
C5 C4 C6 117.7(12) . .
C3 C4 O2 134.3(11) . 21_665
C5 C4 O2 105.1(10) . 21_665
C6 C4 O2 12.8(10) . 21_665
C7 N2 C7 120.000(5) 14_665 3_655
C7 N2 C7 120.000(8) 14_665 .
C7 N2 C7 120.000(6) 3_655 .
C3 C2 C1 123.7(13) . .
C3 C2 C2 127.2(11) . 20
C1 C2 C2 71.3(8) . 20
C3 C2 C1 133.4(14) . 20
C1 C2 C1 23.1(7) . 20
C2 C2 C1 48.1(6) 20 20
C4 C3 C2 118.4(13) . .
O2 C6 O2 19(4) 21_665 .
O2 C6 O1 114(4) 21_665 .
O2 C6 O1 124(2) . .
O2 C6 C4 124(4) 21_665 .
O2 C6 C4 117.4(18) . .
O1 C6 C4 118.7(16) . .
O2 C6 C6 30(6) 21_665 21_665
O2 C6 C6 11.6(19) . 21_665
O1 C6 C6 128.8(11) . 21_665
C4 C6 C6 111.9(10) . 21_665

loop_
_geom_bond_atom_site_label_1
_geom_bond_atom_site_label_2
_geom_bond_distance
_geom_bond_site_symmetry_2
Ru1 N1 2.057(9) 11_656
Ru1 N1 2.057(9) 3_655
Ru1 N1 2.057(9) 18_656
Ru1 N1 2.057(9) 19_655
Ru1 N1 2.057(9) 20
Ru1 N1 2.057(9) 14_666
Ru1 N1 2.057(9) 12_556
Ru1 N1 2.057(9) 5_665
Ru1 N1 2.057(9) .
Ru1 N1 2.057(9) 16_556
Ru1 N1 2.057(9) 10_666
Ru1 N1 2.057(9) 21_665
Cd1 O1 2.299(10) 16
Cd1 O1 2.299(10) 21_665
Cd1 O1 2.299(10) 4_665
Cd1 O1 2.299(10) 9
Cd1 O1 2.299(10) .
Cd1 O1 2.299(10) 22
Cd1 O1 2.299(10) 10_665
Cd1 O1 2.299(10) 13_665
Cd1 O2 2.584(16) 10_665
Cd1 O2 2.584(16) 21_665
Cd1 O2 2.584(16) 16
Cd1 O2 2.584(16) .
O2 C6 0.49(3) 21_665
O2 O2 0.77(3) 21_665
O2 C6 1.214(15) .
O2 O1 1.505(19) 21_665
O2 C4 1.82(2) 21_665
N1 C1 1.340(14) .
N1 C5 1.379(12) .
N1 N1 1.561(18) 20
N1 C1 1.712(13) 20
O1 C6 1.244(17) .
O1 O2 1.505(19) 21_665
C5 C5 1.02(2) 21_665
C5 C4 1.456(15) .
C1 C1 0.728(19) 20
C1 C1 1.22(2) 16_556
C1 C2 1.380(16) .
C1 C1 1.42(2) 12_556
C1 N1 1.712(13) 20
C1 C2 1.755(17) 20
C4 C3 1.30(2) .
C4 C6 1.506(16) .
C4 O2 1.82(2) 21_665
N2 C7 1.46(5) 14_665
N2 C7 1.46(5) 3_655
N2 C7 1.46(5) .
C2 C3 1.366(18) .
C2 C2 1.61(3) 20
C2 C1 1.755(17) 20
C6 O2 0.49(3) 21_665
C6 C6 1.61(4) 21_665

loop_
_platon_squeeze_void_nr
_platon_squeeze_void_average_x
_platon_squeeze_void_average_y
_platon_squeeze_void_average_z
_platon_squeeze_void_volume
_platon_squeeze_void_count_electrons
1 -0.005 -0.004 -0.066 1801.7 160.0
